data_1517564
loop_
_publ_author_name
'Prieto, Alexis'
'Jeamet, Emeric'
'Monteiro, Nuno'
'Bouyssi, Didier'
'Baudoin, Olivier'

_publ_section_title
;
 Copper-Catalyzed \b-Trifluoromethylation of Conjugated Hydrazones.
;
_journal_issue 18
_journal_name_full 'Organic letters'
_journal_page_first 4770
_journal_page_last 4773
_journal_paper_doi 10.1021/ol5022228
_journal_volume 16
_journal_year 2014
_chemical_absolute_configuration ad
_chemical_formula_moiety 'C24 H19 F3 N2 O1'
_chemical_formula_sum 'C24 H19 F3 N2 O'
_chemical_formula_weight 408.42
_space_group_IT_number 33
_symmetry_cell_setting orthorhombic
_symmetry_space_group_name_Hall 'P 2c -2n'
_symmetry_space_group_name_H-M 'P n a 21'
_atom_sites_solution_hydrogens difmap
_atom_sites_solution_primary direct
_cell_angle_alpha 90.0
_cell_angle_beta 90.0
_cell_angle_gamma 90.0
_cell_formula_units_Z 4
_cell_length_a 8.7161(4)
_cell_length_b 44.918(2)
_cell_length_c 5.2061(3)
_cell_measurement_reflns_used 2553
_cell_measurement_temperature 293
_cell_measurement_theta_max 27
_cell_measurement_theta_min 3
_cell_volume 2038.24(18)
_computing_cell_refinement 'CrysAlis, (Oxford Diffraction, 2002)'
_computing_data_collection 'Gemini, (Oxford Diffraction, 2006)'
_computing_data_reduction 'CrysAlis, (Oxford Diffraction, 2002)'
_computing_molecular_graphics 'CAMERON (Watkin et al., 1996)'
_computing_publication_material 'CRYSTALS (Betteridge et al., 2003)'
_computing_structure_refinement 'CRYSTALS (Betteridge et al., 2003)'
_computing_structure_solution 'SIR97 (Altomare et al., 1999)'
_diffrn_ambient_temperature 293
_diffrn_measured_fraction_theta_full 0.989
_diffrn_measured_fraction_theta_max 0.984
_diffrn_measurement_device Area
_diffrn_measurement_device_type 'Oxford Diffraction Gemini'
_diffrn_measurement_method \w/2\q
_diffrn_radiation_monochromator graphite
_diffrn_radiation_type 'Mo K\a'
_diffrn_radiation_wavelength 0.71069
_diffrn_reflns_av_R_equivalents 0.021
_diffrn_reflns_limit_h_max 8
_diffrn_reflns_limit_h_min -11
_diffrn_reflns_limit_k_max 45
_diffrn_reflns_limit_k_min -61
_diffrn_reflns_limit_l_max 5
_diffrn_reflns_limit_l_min -7
_diffrn_reflns_number 8826
_diffrn_reflns_theta_full 25.278
_diffrn_reflns_theta_max 29.056
_diffrn_reflns_theta_min 2.958
_diffrn_standards_number 0
_exptl_absorpt_coefficient_mu 0.101
_exptl_absorpt_correction_T_max 0.99
_exptl_absorpt_correction_T_min 0.95
_exptl_absorpt_correction_type analytical
_exptl_absorpt_process_details
; 
 Analytical Absorption (De Meulenaer & Tompa, 1965) 
;
_exptl_crystal_colour colorless
_exptl_crystal_density_diffrn 1.331
_exptl_crystal_density_method 'not measured'
_exptl_crystal_description needle
_exptl_crystal_F_000 848
_exptl_crystal_size_max 0.872
_exptl_crystal_size_mid 0.226
_exptl_crystal_size_min 0.141
_refine_diff_density_max 0.31
_refine_diff_density_min -0.21
_refine_ls_abs_structure_details 'Flack (1983), 2523 Friedel-pairs'
_refine_ls_abs_structure_Flack 0.1(13)
_refine_ls_extinction_method None
_refine_ls_goodness_of_fit_ref 1.2169
_refine_ls_hydrogen_treatment noref
_refine_ls_matrix_type full
_refine_ls_number_parameters 272
_refine_ls_number_reflns 2575
_refine_ls_number_restraints 13
_refine_ls_R_factor_all 0.0853
_refine_ls_R_factor_gt 0.0620
_refine_ls_shift/su_max 0.0048019
_refine_ls_shift/su_mean 0.0003853
_refine_ls_structure_factor_coef F
_refine_ls_weighting_details
;
 Method, part 1, Chebychev polynomial, (Watkin, 1994, Prince, 1982) 
 [weight] = 1.0/[A~0~*T~0~(x)+A~1~*T~1~(x) ... +A~n-1~]*T~n-1~(x)] 
 where A~i~ are the Chebychev coefficients listed below and x= Fcalc/Fmax 
 Method = Robust Weighting (Prince, 1982) 
 W = [weight] * [1-(deltaF/6*sigmaF)^2^]^2^ 
 A~i~ are: 
 3.43 -0.941 2.60 
;
_refine_ls_weighting_scheme calc
_refine_ls_wR_factor_all 0.0545
_refine_ls_wR_factor_gt 0.0466
_refine_ls_wR_factor_ref 0.0437
_reflns_limit_h_max 11
_reflns_limit_h_min 0
_reflns_limit_k_max 61
_reflns_limit_k_min 0
_reflns_limit_l_max 5
_reflns_limit_l_min -7
_reflns_number_gt 3113
_reflns_number_total 4342
_reflns_threshold_expression I>2.0\s(I)
_oxford_diffrn_Wilson_B_factor 4.46
_oxford_diffrn_Wilson_scale 0.28
_oxford_refine_ls_r_factor_ref 0.0502
_oxford_refine_ls_scale 2.481(5)
_oxford_reflns_number_all 4335
_oxford_reflns_threshold_expression_ref I>3.0\s(I)
_cod_data_source_file ol5022228_si_002.cif
_cod_data_source_block 1
_cod_depositor_comments 'Adding full bibliography for 1517564--1517565.cif.'
_cod_original_cell_volume 2038.22(19)
_cod_original_sg_symbol_H-M 'P n a 21 '
_cod_original_formula_sum 'C24 H19 F3 N2 O1'
_cod_database_code 1517564

loop_
_symmetry_equiv_pos_as_xyz
x,y,z
-x+1/2,y+1/2,z+1/2
x+1/2,-y+1/2,z
-x,-y,z+1/2

loop_
_atom_site_label
_atom_site_type_symbol
_atom_site_fract_x
_atom_site_fract_y
_atom_site_fract_z
_atom_site_U_iso_or_equiv
_atom_site_occupancy
_atom_site_adp_type
_atom_site_refinement_flags_adp
F1 F -0.0814(3) 0.56541(7) 0.6998(7) 0.1414 1.0000 Uani U
C2 C 0.0163(4) 0.55034(8) 0.8324(9) 0.0738 1.0000 Uani U
F3 F -0.0462(3) 0.54936(8) 1.0607(6) 0.1379 1.0000 Uani .
F4 F 0.0077(3) 0.52290(6) 0.7605(9) 0.1591 1.0000 Uani U
C5 C 0.1723(3) 0.56217(6) 0.8389(7) 0.0520 1.0000 Uani .
C6 C 0.2931(3) 0.55164(6) 1.0056(6) 0.0548 1.0000 Uani .
C7 C 0.4195(3) 0.56842(7) 0.9366(7) 0.0599 1.0000 Uani .
O8 O 0.3849(2) 0.58810(4) 0.7433(5) 0.0605 1.0000 Uani .
C9 C 0.2333(3) 0.58386(6) 0.6848(6) 0.0556 1.0000 Uani .
C10 C 0.1670(3) 0.60267(7) 0.4900(6) 0.0572 1.0000 Uani .
N11 N 0.2530(3) 0.62149(5) 0.3720(6) 0.0650 1.0000 Uani .
N12 N 0.1929(4) 0.63970(6) 0.1983(6) 0.0788 1.0000 Uani .
C13 C 0.0343(5) 0.63785(7) 0.1183(7) 0.0722 1.0000 Uani .
C14 C -0.0811(3) 0.64827(7) 0.3125(6) 0.0593 1.0000 Uani .
C15 C -0.0641(4) 0.67498(7) 0.4374(7) 0.0626 1.0000 Uani .
C16 C -0.1691(4) 0.68514(8) 0.6149(8) 0.0784 1.0000 Uani .
C17 C -0.2937(5) 0.66808(10) 0.6765(9) 0.0925 1.0000 Uani .
C18 C -0.3156(5) 0.64135(11) 0.5555(11) 0.1012 1.0000 Uani .
C19 C -0.2086(5) 0.63125(9) 0.3755(10) 0.0919 1.0000 Uani .
C20 C 0.3043(5) 0.65557(8) 0.0364(8) 0.0944 1.0000 Uani .
C21 C 0.2999(4) 0.68836(8) 0.0774(7) 0.0657 1.0000 Uani .
C22 C 0.2187(6) 0.70680(9) -0.0739(9) 0.1033 1.0000 Uani .
C23 C 0.2086(7) 0.73738(11) -0.0352(12) 0.1213 1.0000 Uani .
C24 C 0.2802(8) 0.74935(12) 0.1520(14) 0.1210 1.0000 Uani .
C25 C 0.3660(8) 0.73333(15) 0.3074(14) 0.1409 1.0000 Uani .
C26 C 0.3773(6) 0.70176(13) 0.2776(11) 0.1176 1.0000 Uani .
C27 C 0.5617(4) 0.56553(9) 1.0523(9) 0.0813 1.0000 Uani .
C28 C 0.5706(4) 0.54474(10) 1.2466(10) 0.0905 1.0000 Uani .
C29 C 0.4461(5) 0.52798(8) 1.3253(8) 0.0837 1.0000 Uani .
C30 C 0.3062(4) 0.53077(7) 1.2033(8) 0.0669 1.0000 Uani .
H101 H 0.0604 0.6009 0.4523 0.0717 1.0000 Uiso .
H132 H 0.0215 0.6490 -0.0409 0.0915 1.0000 Uiso .
H131 H 0.0116 0.6164 0.0752 0.0912 1.0000 Uiso .
H151 H 0.0227 0.6874 0.3923 0.0798 1.0000 Uiso .
H161 H -0.1547 0.7053 0.6978 0.0997 1.0000 Uiso .
H171 H -0.3632 0.6756 0.8100 0.1164 1.0000 Uiso .
H181 H -0.4025 0.6301 0.5983 0.1328 1.0000 Uiso .
H191 H -0.2202 0.6123 0.2986 0.1135 1.0000 Uiso .
H201 H 0.2903 0.6499 -0.1507 0.1212 1.0000 Uiso .
H202 H 0.4058 0.6477 0.0803 0.1227 1.0000 Uiso .
H221 H 0.1656 0.6991 -0.2183 0.1319 1.0000 Uiso .
H231 H 0.1448 0.7495 -0.1413 0.1444 1.0000 Uiso .
H241 H 0.2691 0.7712 0.1819 0.1490 1.0000 Uiso .
H251 H 0.4255 0.7425 0.4403 0.1548 1.0000 Uiso .
H261 H 0.4363 0.6912 0.3961 0.1447 1.0000 Uiso .
H271 H 0.6470 0.5777 0.9997 0.1015 1.0000 Uiso .
H281 H 0.6691 0.5422 1.3337 0.1100 1.0000 Uiso .
H291 H 0.4576 0.5138 1.4685 0.1028 1.0000 Uiso .
H301 H 0.2184 0.5181 1.2532 0.0855 1.0000 Uiso .

loop_
_atom_site_aniso_label
_atom_site_aniso_U_11
_atom_site_aniso_U_22
_atom_site_aniso_U_33
_atom_site_aniso_U_23
_atom_site_aniso_U_13
_atom_site_aniso_U_12
F1 0.0655(14) 0.175(3) 0.183(3) 0.090(2) -0.0330(17) -0.0468(15)
C2 0.0488(18) 0.0591(18) 0.114(3) 0.013(2) 0.005(2) -0.0142(15)
F3 0.0658(13) 0.231(3) 0.117(2) 0.018(2) 0.0254(15) -0.0506(18)
F4 0.1043(17) 0.1001(17) 0.273(4) -0.065(2) 0.028(2) -0.0529(14)
C5 0.0433(14) 0.0485(14) 0.064(2) -0.0134(15) 0.0133(15) -0.0065(12)
C6 0.0493(17) 0.0477(15) 0.067(2) -0.0154(16) 0.0135(15) 0.0000(14)
C7 0.0462(17) 0.0533(17) 0.080(2) -0.0156(18) 0.0107(16) 0.0000(14)
O8 0.0451(11) 0.0540(11) 0.0825(17) -0.0062(12) 0.0125(11) -0.0104(9)
C9 0.0496(16) 0.0455(14) 0.072(2) -0.0124(16) 0.0178(16) -0.0013(13)
C10 0.0590(18) 0.0448(15) 0.068(2) -0.0083(16) 0.0110(18) -0.0052(14)
N11 0.0735(16) 0.0471(13) 0.074(2) -0.0062(14) 0.0291(16) -0.0028(14)
N12 0.091(2) 0.0661(17) 0.079(2) 0.0169(17) 0.0251(18) 0.0040(15)
C13 0.109(3) 0.0608(19) 0.047(2) 0.0023(16) 0.006(2) 0.0028(19)
C14 0.0682(19) 0.0561(16) 0.054(2) 0.0062(17) -0.0025(17) -0.0034(15)
C15 0.0666(19) 0.0609(18) 0.060(2) 0.0069(17) 0.0052(17) -0.0040(16)
C16 0.082(2) 0.070(2) 0.083(3) -0.001(2) 0.007(2) 0.013(2)
C17 0.070(2) 0.107(3) 0.100(3) 0.026(3) 0.020(2) 0.011(2)
C18 0.064(2) 0.105(3) 0.135(4) 0.038(3) 0.006(3) -0.015(2)
C19 0.088(3) 0.079(2) 0.108(3) 0.003(2) -0.009(3) -0.019(2)
C20 0.122(3) 0.073(2) 0.088(3) 0.004(2) 0.061(3) -0.013(2)
C21 0.068(2) 0.074(2) 0.056(2) 0.0056(18) 0.0195(19) -0.0100(18)
C22 0.139(4) 0.075(2) 0.096(3) 0.011(2) -0.041(3) -0.034(3)
C23 0.139(5) 0.082(3) 0.143(5) 0.037(3) -0.031(4) -0.021(3)
C24 0.141(5) 0.090(3) 0.132(5) -0.006(4) 0.035(4) -0.026(3)
C25 0.165(5) 0.119(4) 0.139(5) -0.029(4) -0.039(5) -0.056(4)
C26 0.111(3) 0.141(4) 0.101(4) 0.024(4) -0.021(3) -0.023(3)
C27 0.0513(19) 0.087(3) 0.106(3) -0.027(3) -0.001(2) -0.0043(18)
C28 0.064(2) 0.100(3) 0.107(4) -0.018(3) -0.011(2) 0.021(2)
C29 0.089(3) 0.079(2) 0.083(3) -0.008(2) 0.003(3) 0.018(2)
C30 0.064(2) 0.0620(19) 0.074(3) -0.0036(19) 0.0141(19) 0.0071(15)

loop_
_atom_type_symbol
_atom_type_scat_dispersion_real
_atom_type_scat_dispersion_imag
_atom_type_scat_Cromer_Mann_a1
_atom_type_scat_Cromer_Mann_b1
_atom_type_scat_Cromer_Mann_a2
_atom_type_scat_Cromer_Mann_b2
_atom_type_scat_Cromer_Mann_a3
_atom_type_scat_Cromer_Mann_b3
_atom_type_scat_Cromer_Mann_a4
_atom_type_scat_Cromer_Mann_b4
_atom_type_scat_Cromer_Mann_c
_atom_type_scat_source
C 0.0033 0.0016 2.3100 20.8439 1.0200 10.2075 1.5886 0.5687 0.8650 51.6512 0.2156 'International Tables Vol C 4.2.6.8 and 6.1.1.4'
H 0.0000 0.0000 0.4930 10.5109 0.3229 26.1257 0.1402 3.1424 0.0408 57.7998 0.0030 'International Tables Vol C 4.2.6.8 and 6.1.1.4'
N 0.0061 0.0033 12.2126 0.0057 3.1322 9.8933 2.0125 28.9975 1.1663 0.5826 -11.5290 'International Tables Vol C 4.2.6.8 and 6.1.1.4'
O 0.0106 0.0060 3.0485 13.2771 2.2868 5.7011 1.5463 0.3239 0.8670 32.9089 0.2508 'International Tables Vol C 4.2.6.8 and 6.1.1.4'
F 0.0171 0.0103 3.5392 10.2825 2.6412 4.2944 1.5170 0.2615 1.0243 26.1476 0.2776 'International Tables Vol C 4.2.6.8 and 6.1.1.4'

loop_
_geom_angle_atom_site_label_1
_geom_angle_atom_site_label_2
_geom_angle_atom_site_label_3
_geom_angle
_geom_angle_publ_flag
F1 C2 F3 103.2(3) yes
F1 C2 F4 108.0(4) yes
F3 C2 F4 102.0(4) yes
F1 C2 C5 115.9(3) yes
F3 C2 C5 112.3(4) yes
F4 C2 C5 114.1(3) yes
C2 C5 C6 125.0(3) yes
C2 C5 C9 127.4(3) yes
C6 C5 C9 107.6(3) yes
C5 C6 C7 104.3(3) yes
C5 C6 C30 136.2(3) yes
C7 C6 C30 119.5(3) yes
C6 C7 O8 111.5(3) yes
C6 C7 C27 123.3(4) yes
O8 C7 C27 125.2(3) yes
C7 O8 C9 106.6(2) yes
C5 C9 O8 110.1(3) yes
C5 C9 C10 132.3(3) yes
O8 C9 C10 117.5(3) yes
C9 C10 N11 119.2(3) yes
C9 C10 H101 119.1 no
N11 C10 H101 121.7 no
C10 N11 N12 120.0(3) yes
N11 N12 C13 122.5(3) yes
N11 N12 C20 115.4(3) yes
C13 N12 C20 119.6(3) yes
N12 C13 C14 115.4(3) yes
N12 C13 H132 109.0 no
C14 C13 H132 109.6 no
N12 C13 H131 107.8 no
C14 C13 H131 108.4 no
H132 C13 H131 106.2 no
C13 C14 C15 121.3(3) yes
C13 C14 C19 121.6(3) yes
C15 C14 C19 117.1(3) yes
C14 C15 C16 122.4(3) yes
C14 C15 H151 118.1 no
C16 C15 H151 119.4 no
C15 C16 C17 119.9(4) yes
C15 C16 H161 120.1 no
C17 C16 H161 120.0 no
C16 C17 C18 119.6(4) yes
C16 C17 H171 117.5 no
C18 C17 H171 122.8 no
C17 C18 C19 120.0(4) yes
C17 C18 H181 118.3 no
C19 C18 H181 121.7 no
C18 C19 C14 120.9(4) yes
C18 C19 H191 120.3 no
C14 C19 H191 118.8 no
N12 C20 C21 112.3(3) yes
N12 C20 H201 110.5 no
C21 C20 H201 112.5 no
N12 C20 H202 106.7 no
C21 C20 H202 110.4 no
H201 C20 H202 104.0 no
C20 C21 C22 122.6(4) yes
C20 C21 C26 121.8(4) yes
C22 C21 C26 115.5(4) yes
C21 C22 C23 123.8(4) yes
C21 C22 H221 119.8 no
C23 C22 H221 116.4 no
C22 C23 C24 119.7(5) yes
C22 C23 H231 121.1 no
C24 C23 H231 119.2 no
C23 C24 C25 121.2(5) yes
C23 C24 H241 119.1 no
C25 C24 H241 119.8 no
C24 C25 C26 121.0(5) yes
C24 C25 H251 121.2 no
C26 C25 H251 117.8 no
C25 C26 C21 118.8(5) yes
C25 C26 H261 118.1 no
C21 C26 H261 123.1 no
C7 C27 C28 115.7(3) yes
C7 C27 H271 120.9 no
C28 C27 H271 123.4 no
C27 C28 C29 122.8(4) yes
C27 C28 H281 117.9 no
C29 C28 H281 119.3 no
C28 C29 C30 120.5(4) yes
C28 C29 H291 119.7 no
C30 C29 H291 119.8 no
C6 C30 C29 118.1(3) yes
C6 C30 H301 121.2 no
C29 C30 H301 120.7 no

loop_
_geom_bond_atom_site_label_1
_geom_bond_atom_site_label_2
_geom_bond_distance
_geom_bond_publ_flag
F1 C2 1.289(4) yes
C2 F3 1.308(5) yes
C2 F4 1.290(4) yes
C2 C5 1.460(4) yes
C5 C6 1.444(4) yes
C5 C9 1.370(4) yes
C6 C7 1.382(4) yes
C6 C30 1.397(5) yes
C7 O8 1.373(4) yes
C7 C27 1.384(5) yes
O8 C9 1.369(4) yes
C9 C10 1.441(4) yes
C10 N11 1.286(4) yes
C10 H101 0.953 no
N11 N12 1.327(4) yes
N12 C13 1.446(5) yes
N12 C20 1.470(4) yes
C13 C14 1.501(5) yes
C13 H132 0.974 no
C13 H131 1.010 no
C14 C15 1.373(5) yes
C14 C19 1.388(5) yes
C15 C16 1.378(5) yes
C15 H151 0.968 no
C16 C17 1.367(5) yes
C16 H161 1.012 no
C17 C18 1.369(6) yes
C17 H171 0.983 no
C18 C19 1.398(7) yes
C18 H181 0.936 no
C19 H191 0.946 no
C20 C21 1.489(5) yes
C20 H201 1.014 no
C20 H202 0.979 no
C21 C22 1.345(6) yes
C21 C26 1.380(6) yes
C22 C23 1.391(6) yes
C22 H221 0.948 no
C23 C24 1.276(8) yes
C23 H231 0.954 no
C24 C25 1.316(8) yes
C24 H241 0.998 no
C25 C26 1.430(8) yes
C25 H251 0.957 no
C26 H261 0.933 no
C27 C28 1.379(6) yes
C27 H271 0.964 no
C28 C29 1.383(6) yes
C28 H281 0.977 no
C29 C30 1.381(5) yes
C29 H291 0.986 no
C30 H301 0.989 no
